data_7236246
loop_
_publ_author_name
'Leeza Zaidi, Saadia'
'Agarwal, Subhash M.'
'Chavalitshewinkoon-Petmitr, Porntip'
'Suksangpleng, Thidarat'
'Ahmad, Kamal'
'Avecilla, Fernando'
'Azam, Amir'

_publ_section_title
;
 Thienopyrimidine sulphonamide hybrids: design, synthesis, antiprotozoal
 activity and molecular docking studies
;
_journal_issue 93
_journal_name_full 'RSC Advances'
_journal_page_first 90371
_journal_paper_doi 10.1039/C6RA15181G
_journal_volume 6
_journal_year 2016
_chemical_formula_moiety 'C20 H22 N4 O2 S2'
_chemical_formula_sum 'C20 H22 N4 O2 S2'
_chemical_formula_weight 414.54
_space_group_IT_number 15
_space_group_name_Hall '-I 2ya'
_space_group_name_H-M_alt 'I 1 2/a 1'
_symmetry_cell_setting monoclinic
_symmetry_space_group_name_Hall '-I 2ya'
_symmetry_space_group_name_H-M 'I 1 2/a 1'
_atom_sites_solution_hydrogens geom
_atom_sites_solution_primary direct
_atom_sites_solution_secondary difmap
_audit_creation_method SHELXL-97
_audit_update_record
;
2016-08-13 deposited with the CCDC.
2016-09-01 downloaded from the CCDC.
;
_cell_angle_alpha 90.00
_cell_angle_beta 107.967(4)
_cell_angle_gamma 90.00
_cell_formula_units_Z 8
_cell_length_a 16.3801(11)
_cell_length_b 10.1789(7)
_cell_length_c 24.6397(19)
_cell_measurement_reflns_used 94693
_cell_measurement_temperature 100(2)
_cell_measurement_theta_max 56.525
_cell_measurement_theta_min 5.229
_cell_volume 3907.9(5)
_computing_cell_refinement 'SAINT V7.68A (Bruker: Madison, 2009 ) in Apex2 suite'
_computing_data_collection 'Apex2, Bruker Instrument Service v2010, 1-2'
_computing_data_reduction 'SAINT and XPREP Version 2008/2 (Sheldrick, Bruker AXS Inc.)'
_computing_molecular_graphics 'Bruker SHELXTL'
_computing_publication_material 'Bruker SHELXTL'
_computing_structure_refinement 'XL V2008/4 (G. M. Sheldrick, Acta Cryst. (2008). A64, 112-122)'
_computing_structure_solution 'XS V2008/1 (G. M. Sheldrick, Acta Cryst. (2008). A64, 112-122)'
_diffrn_ambient_temperature 100(2)
_diffrn_measured_fraction_theta_full 1.000
_diffrn_measured_fraction_theta_max 1.000
_diffrn_measurement_device_type 'CCD area detector'
_diffrn_measurement_method 'phi and omega scans'
_diffrn_radiation_monochromator graphite
_diffrn_radiation_source 'fine-focus sealed tube'
_diffrn_radiation_type MoK\a
_diffrn_radiation_wavelength 0.71073
_diffrn_reflns_av_R_equivalents 0.0493
_diffrn_reflns_av_unetI/netI 0.0187
_diffrn_reflns_limit_h_max 21
_diffrn_reflns_limit_h_min -21
_diffrn_reflns_limit_k_max 13
_diffrn_reflns_limit_k_min -13
_diffrn_reflns_limit_l_max 32
_diffrn_reflns_limit_l_min -32
_diffrn_reflns_number 90862
_diffrn_reflns_theta_full 28.28
_diffrn_reflns_theta_max 28.28
_diffrn_reflns_theta_min 1.74
_exptl_absorpt_coefficient_mu 0.297
_exptl_absorpt_correction_T_max 0.9214
_exptl_absorpt_correction_T_min 0.8303
_exptl_absorpt_correction_type multi-scan
_exptl_absorpt_process_details SADABs
_exptl_crystal_colour colourless
_exptl_crystal_density_diffrn 1.409
_exptl_crystal_density_method 'not measured'
_exptl_crystal_description prism
_exptl_crystal_F_000 1744
_exptl_crystal_size_max 0.65
_exptl_crystal_size_mid 0.31
_exptl_crystal_size_min 0.28
_refine_diff_density_max 0.349
_refine_diff_density_min -0.474
_refine_diff_density_rms 0.061
_refine_ls_extinction_method none
_refine_ls_goodness_of_fit_ref 1.058
_refine_ls_hydrogen_treatment refall
_refine_ls_matrix_type full
_refine_ls_number_parameters 341
_refine_ls_number_reflns 4864
_refine_ls_number_restraints 0
_refine_ls_restrained_S_all 1.058
_refine_ls_R_factor_all 0.0399
_refine_ls_R_factor_gt 0.0327
_refine_ls_shift/su_max 0.002
_refine_ls_shift/su_mean 0.000
_refine_ls_structure_factor_coef Fsqd
_refine_ls_weighting_details 'calc w=1/[\s^2^(Fo^2^)+(0.0441P)^2^+4.0088P] where P=(Fo^2^+2Fc^2^)/3'
_refine_ls_weighting_scheme calc
_refine_ls_wR_factor_gt 0.0828
_refine_ls_wR_factor_ref 0.0876
_reflns_number_gt 4187
_reflns_number_total 4864
_reflns_threshold_expression >2sigma(I)
_cod_data_source_file c6ra15181g2.cif
_cod_data_source_block compound13
_cod_depositor_comments
;
The following automatic conversions were performed:

data item '_symmetry_cell_setting' value 'Monoclinic' was changed to
'monoclinic' in accordance with the
/home/saulius/struct/COD-crude-data/automatic-downloads/DataCite-retrospective/RSC/depositions/lib/dictionaries/cif_core.dic
dictionary named 'cif_core.dic' version 2.4.2 last updated on
2011-04-26.

Automatic conversion script
Id: cif_fix_values 6909 2019-04-08 15:41:33Z antanas 
;
_cod_original_sg_symbol_Hall -I2ya
_cod_original_sg_symbol_H-M I2/a
_cod_database_code 7236246

loop_
_symmetry_equiv_pos_as_xyz
'x, y, z'
'-x+1/2, y, -z'
'x+1/2, y+1/2, z+1/2'
'-x+1, y+1/2, -z+1/2'
'-x, -y, -z'
'x-1/2, -y, z'
'-x+1/2, -y+1/2, -z+1/2'
'x, -y+1/2, z+1/2'

loop_
_atom_site_label
_atom_site_type_symbol
_atom_site_fract_x
_atom_site_fract_y
_atom_site_fract_z
_atom_site_U_iso_or_equiv
_atom_site_adp_type
_atom_site_occupancy
_atom_site_symmetry_multiplicity
_atom_site_calc_flag
S1 S 0.71921(2) -0.19399(3) 0.582846(13) 0.01504(9) Uani 1 1 d
O1 O 0.37547(6) 0.26170(10) 0.21926(4) 0.0220(2) Uani 1 1 d
N1 N 0.70066(8) 0.06970(12) 0.57931(5) 0.0195(2) Uani 1 1 d
C1 C 0.65618(8) -0.27818(13) 0.52313(5) 0.0144(2) Uani 1 1 d
S2 S 0.41202(2) 0.13214(3) 0.226332(13) 0.01586(9) Uani 1 1 d
O2 O 0.46912(7) 0.09393(11) 0.19526(4) 0.0243(2) Uani 1 1 d
N2 N 0.60662(8) 0.17242(12) 0.49576(5) 0.0197(2) Uani 1 1 d
C2 C 0.65373(9) -0.42588(14) 0.52300(6) 0.0186(3) Uani 1 1 d
H2B H 0.6284(11) -0.4545(17) 0.5517(7) 0.023(4) Uiso 1 1 d
H2A H 0.7135(11) -0.4624(17) 0.5354(7) 0.025(4) Uiso 1 1 d
N3 N 0.53779(7) 0.06060(11) 0.41137(5) 0.0139(2) Uani 1 1 d
C3 C 0.60275(10) -0.47697(14) 0.46385(6) 0.0204(3) Uani 1 1 d
H3B H 0.6379(11) -0.4708(17) 0.4383(7) 0.023(4) Uiso 1 1 d
H3A H 0.5917(12) -0.5695(19) 0.4675(8) 0.029(5) Uiso 1 1 d
N4 N 0.46586(7) 0.11736(11) 0.29398(5) 0.0146(2) Uani 1 1 d
C4 C 0.52160(9) -0.39555(14) 0.43879(6) 0.0184(3) Uani 1 1 d
H1B H 0.4866(11) -0.3951(17) 0.4654(7) 0.021(4) Uiso 1 1 d
H1A H 0.4864(11) -0.4329(16) 0.4034(7) 0.019(4) Uiso 1 1 d
C5 C 0.54471(9) -0.25477(13) 0.42806(6) 0.0162(3) Uani 1 1 d
H5B H 0.4956(11) -0.2016(16) 0.4169(7) 0.014(4) Uiso 1 1 d
H5A H 0.5679(9) -0.2544(15) 0.3954(6) 0.011(4) Uiso 1 1 d
C6 C 0.60878(8) -0.19871(13) 0.48080(5) 0.0136(2) Uani 1 1 d
C7 C 0.62355(8) -0.06143(12) 0.49595(5) 0.0132(2) Uani 1 1 d
C8 C 0.68022(8) -0.04494(13) 0.55141(5) 0.0148(2) Uani 1 1 d
C9 C 0.65997(10) 0.17164(15) 0.54943(6) 0.0226(3) Uani 1 1 d
H9 H 0.6701(11) 0.2554(18) 0.5675(7) 0.022(4) Uiso 1 1 d
C10 C 0.59018(8) 0.05758(13) 0.46805(5) 0.0145(2) Uani 1 1 d
C11 C 0.57910(8) 0.01481(13) 0.36934(5) 0.0143(2) Uani 1 1 d
H11B H 0.6098(10) -0.0631(15) 0.3821(6) 0.010(3) Uiso 1 1 d
H11A H 0.6213(11) 0.0804(17) 0.3656(7) 0.020(4) Uiso 1 1 d
C12 C 0.51244(8) -0.00721(13) 0.31197(5) 0.0147(2) Uani 1 1 d
H12B H 0.4711(11) -0.0774(17) 0.3151(7) 0.019(4) Uiso 1 1 d
H12A H 0.5411(10) -0.0297(16) 0.2841(7) 0.016(4) Uiso 1 1 d
C13 C 0.42381(9) 0.16252(14) 0.33565(6) 0.0170(3) Uani 1 1 d
H13B H 0.3824(11) 0.0959(17) 0.3393(7) 0.020(4) Uiso 1 1 d
H13A H 0.3962(10) 0.2452(17) 0.3232(7) 0.017(4) Uiso 1 1 d
C14 C 0.49224(9) 0.18438(13) 0.39258(6) 0.0165(3) Uani 1 1 d
H14B H 0.4651(10) 0.2103(16) 0.4208(7) 0.019(4) Uiso 1 1 d
H14A H 0.5322(11) 0.2548(18) 0.3874(7) 0.023(4) Uiso 1 1 d
C15 C 0.32676(8) 0.01798(13) 0.21078(5) 0.0160(3) Uani 1 1 d
C16 C 0.33827(10) -0.10746(15) 0.19178(6) 0.0219(3) Uani 1 1 d
H16 H 0.3879(12) -0.1263(18) 0.1860(8) 0.028(5) Uiso 1 1 d
C17 C 0.27099(11) -0.19618(15) 0.18044(7) 0.0272(3) Uani 1 1 d
H17 H 0.2780(14) -0.284(2) 0.1668(9) 0.050(6) Uiso 1 1 d
C18 C 0.19359(10) -0.16037(16) 0.18769(6) 0.0265(3) Uani 1 1 d
H18 H 0.1465(13) -0.225(2) 0.1803(8) 0.041(6) Uiso 1 1 d
C19 C 0.18290(10) -0.03563(16) 0.20739(7) 0.0249(3) Uani 1 1 d
H19 H 0.1308(12) -0.011(2) 0.2121(8) 0.034(5) Uiso 1 1 d
C20 C 0.24968(9) 0.05411(14) 0.21914(6) 0.0205(3) Uani 1 1 d
H20 H 0.2431(12) 0.1389(19) 0.2332(8) 0.030(5) Uiso 1 1 d

loop_
_atom_site_aniso_label
_atom_site_aniso_U_11
_atom_site_aniso_U_22
_atom_site_aniso_U_33
_atom_site_aniso_U_23
_atom_site_aniso_U_13
_atom_site_aniso_U_12
S1 0.01311(16) 0.01850(16) 0.01196(15) -0.00014(11) 0.00162(12) -0.00030(12)
O1 0.0216(5) 0.0168(5) 0.0237(5) 0.0076(4) 0.0012(4) 0.0003(4)
N1 0.0184(6) 0.0197(6) 0.0163(5) -0.0051(4) -0.0008(4) -0.0010(5)
C1 0.0130(6) 0.0174(6) 0.0132(6) -0.0018(5) 0.0047(5) -0.0035(5)
S2 0.01429(16) 0.01942(17) 0.01283(15) 0.00434(11) 0.00266(12) 0.00051(12)
O2 0.0200(5) 0.0392(6) 0.0153(5) 0.0061(4) 0.0076(4) 0.0024(4)
N2 0.0205(6) 0.0166(6) 0.0181(6) -0.0037(4) 0.0001(5) 0.0002(5)
C2 0.0202(7) 0.0171(6) 0.0182(6) 0.0024(5) 0.0055(5) -0.0002(5)
N3 0.0133(5) 0.0148(5) 0.0123(5) -0.0006(4) 0.0020(4) 0.0021(4)
C3 0.0247(7) 0.0158(6) 0.0207(7) -0.0021(5) 0.0070(6) -0.0023(5)
N4 0.0130(5) 0.0176(5) 0.0123(5) 0.0021(4) 0.0025(4) 0.0030(4)
C4 0.0201(7) 0.0179(6) 0.0156(6) -0.0023(5) 0.0033(5) -0.0060(5)
C5 0.0177(6) 0.0156(6) 0.0137(6) -0.0020(5) 0.0026(5) -0.0040(5)
C6 0.0128(6) 0.0167(6) 0.0119(6) -0.0015(5) 0.0048(5) -0.0033(5)
C7 0.0115(6) 0.0162(6) 0.0117(6) -0.0015(4) 0.0034(5) -0.0022(5)
C8 0.0127(6) 0.0175(6) 0.0134(6) -0.0014(5) 0.0032(5) -0.0008(5)
C9 0.0238(7) 0.0183(7) 0.0208(7) -0.0067(5) -0.0003(6) -0.0005(6)
C10 0.0119(6) 0.0170(6) 0.0140(6) -0.0023(5) 0.0033(5) -0.0011(5)
C11 0.0123(6) 0.0163(6) 0.0142(6) 0.0012(5) 0.0040(5) 0.0022(5)
C12 0.0152(6) 0.0156(6) 0.0128(6) 0.0007(5) 0.0034(5) 0.0031(5)
C13 0.0148(6) 0.0196(6) 0.0156(6) -0.0009(5) 0.0034(5) 0.0045(5)
C14 0.0172(6) 0.0152(6) 0.0156(6) -0.0014(5) 0.0029(5) 0.0032(5)
C15 0.0156(6) 0.0182(6) 0.0121(6) 0.0002(5) 0.0013(5) 0.0003(5)
C16 0.0218(7) 0.0251(7) 0.0170(6) -0.0051(5) 0.0035(5) 0.0046(6)
C17 0.0345(9) 0.0203(7) 0.0212(7) -0.0075(6) 0.0002(6) -0.0005(6)
C18 0.0284(8) 0.0252(7) 0.0205(7) -0.0011(6) -0.0003(6) -0.0084(6)
C19 0.0176(7) 0.0295(8) 0.0258(7) -0.0031(6) 0.0042(6) -0.0026(6)
C20 0.0177(7) 0.0191(7) 0.0229(7) -0.0029(5) 0.0036(5) 0.0019(5)

loop_
_atom_type_symbol
_atom_type_description
_atom_type_scat_dispersion_real
_atom_type_scat_dispersion_imag
_atom_type_scat_source
C C 0.0033 0.0016 'International Tables Vol C Tables 4.2.6.8 and 6.1.1.4'
H H 0.0000 0.0000 'International Tables Vol C Tables 4.2.6.8 and 6.1.1.4'
N N 0.0061 0.0033 'International Tables Vol C Tables 4.2.6.8 and 6.1.1.4'
O O 0.0106 0.0060 'International Tables Vol C Tables 4.2.6.8 and 6.1.1.4'
S S 0.1246 0.1234 'International Tables Vol C Tables 4.2.6.8 and 6.1.1.4'

loop_
_geom_angle_atom_site_label_1
_geom_angle_atom_site_label_2
_geom_angle_atom_site_label_3
_geom_angle
C8 S1 C1 90.71(6)
C9 N1 C8 113.09(11)
C6 C1 C2 125.81(12)
C6 C1 S1 113.92(10)
C2 C1 S1 120.17(10)
O2 S2 O1 120.03(6)
O2 S2 N4 106.50(6)
O1 S2 N4 106.37(6)
O2 S2 C15 107.96(7)
O1 S2 C15 107.80(6)
N4 S2 C15 107.62(6)
C10 N2 C9 117.71(12)
C1 C2 C3 110.37(11)
C1 C2 H2B 108.4(10)
C3 C2 H2B 111.2(10)
C1 C2 H2A 110.3(10)
C3 C2 H2A 111.0(10)
H2B C2 H2A 105.4(14)
C10 N3 C14 115.54(10)
C10 N3 C11 114.93(10)
C14 N3 C11 110.42(10)
C4 C3 C2 110.62(11)
C4 C3 H3B 108.5(10)
C2 C3 H3B 109.6(10)
C4 C3 H3A 113.6(11)
C2 C3 H3A 107.7(11)
H3B C3 H3A 106.7(15)
C13 N4 C12 111.57(10)
C13 N4 S2 117.40(9)
C12 N4 S2 116.86(9)
C5 C4 C3 110.39(11)
C5 C4 H1B 109.5(10)
C3 C4 H1B 110.0(10)
C5 C4 H1A 109.0(10)
C3 C4 H1A 110.8(10)
H1B C4 H1A 107.1(13)
C6 C5 C4 110.48(11)
C6 C5 H5B 109.9(10)
C4 C5 H5B 110.9(10)
C6 C5 H5A 111.1(9)
C4 C5 H5A 108.8(9)
H5B C5 H5A 105.6(13)
C1 C6 C7 111.49(11)
C1 C6 C5 121.16(12)
C7 C6 C5 127.16(11)
C8 C7 C10 114.20(11)
C8 C7 C6 111.95(11)
C10 C7 C6 133.76(12)
N1 C8 C7 125.95(12)
N1 C8 S1 122.17(10)
C7 C8 S1 111.82(10)
N1 C9 N2 127.93(13)
N1 C9 H9 117.1(10)
N2 C9 H9 114.9(10)
N2 C10 N3 117.13(12)
N2 C10 C7 120.83(12)
N3 C10 C7 122.03(11)
N3 C11 C12 110.32(10)
N3 C11 H11B 110.2(9)
C12 C11 H11B 110.2(9)
N3 C11 H11A 109.7(10)
C12 C11 H11A 109.8(10)
H11B C11 H11A 106.6(13)
N4 C12 C11 108.10(10)
N4 C12 H12B 109.7(9)
C11 C12 H12B 110.1(9)
N4 C12 H12A 107.9(10)
C11 C12 H12A 109.2(9)
H12B C12 H12A 111.8(13)
N4 C13 C14 108.59(11)
N4 C13 H13B 109.4(10)
C14 C13 H13B 110.5(10)
N4 C13 H13A 109.0(9)
C14 C13 H13A 107.9(10)
H13B C13 H13A 111.3(14)
N3 C14 C13 108.96(11)
N3 C14 H14B 108.0(10)
C13 C14 H14B 109.3(10)
N3 C14 H14A 111.5(10)
C13 C14 H14A 108.2(10)
H14B C14 H14A 110.9(14)
C20 C15 C16 121.05(13)
C20 C15 S2 119.18(11)
C16 C15 S2 119.76(11)
C17 C16 C15 118.94(14)
C17 C16 H16 122.5(12)
C15 C16 H16 118.5(12)
C18 C17 C16 120.42(14)
C18 C17 H17 119.8(13)
C16 C17 H17 119.8(13)
C17 C18 C19 120.36(14)
C17 C18 H18 119.8(12)
C19 C18 H18 119.8(12)
C20 C19 C18 119.93(15)
C20 C19 H19 119.2(12)
C18 C19 H19 120.8(12)
C19 C20 C15 119.29(14)
C19 C20 H20 120.3(11)
C15 C20 H20 120.4(11)

loop_
_geom_bond_atom_site_label_1
_geom_bond_atom_site_label_2
_geom_bond_distance
S1 C8 1.7333(14)
S1 C1 1.7401(13)
O1 S2 1.4365(11)
N1 C9 1.3267(19)
N1 C8 1.3433(17)
C1 C6 1.3584(18)
C1 C2 1.5040(19)
S2 O2 1.4333(10)
S2 N4 1.6345(11)
S2 C15 1.7656(14)
N2 C10 1.3385(17)
N2 C9 1.3414(18)
C2 C3 1.530(2)
C2 H2B 0.969(18)
C2 H2A 1.002(18)
N3 C10 1.3959(16)
N3 C14 1.4647(16)
N3 C11 1.4765(16)
C3 C4 1.526(2)
C3 H3B 0.977(18)
C3 H3A 0.97(2)
N4 C13 1.4753(16)
N4 C12 1.4758(16)
C4 C5 1.5259(19)
C4 H1B 0.996(17)
C4 H1A 0.964(17)
C5 C6 1.5081(17)
C5 H5B 0.938(16)
C5 H5A 0.990(15)
C6 C7 1.4473(17)
C7 C8 1.4053(17)
C7 C10 1.4167(18)
C9 H9 0.952(18)
C11 C12 1.5127(18)
C11 H11B 0.939(15)
C11 H11A 0.985(17)
C12 H12B 1.003(17)
C12 H12A 0.972(16)
C13 C14 1.5177(18)
C13 H13B 0.983(17)
C13 H13A 0.960(17)
C14 H14B 0.970(17)
C14 H14A 1.004(18)
C15 C20 1.3900(19)
C15 C16 1.3926(19)
C16 C17 1.385(2)
C16 H16 0.889(19)
C17 C18 1.383(2)
C17 H17 0.97(2)
C18 C19 1.390(2)
C18 H18 0.99(2)
C19 C20 1.385(2)
C19 H19 0.931(19)
C20 H20 0.948(19)

loop_
_geom_torsion_atom_site_label_1
_geom_torsion_atom_site_label_2
_geom_torsion_atom_site_label_3
_geom_torsion_atom_site_label_4
_geom_torsion
C8 S1 C1 C6 1.01(10)
C8 S1 C1 C2 -175.55(11)
C6 C1 C2 C3 10.54(19)
S1 C1 C2 C3 -173.33(9)
C1 C2 C3 C4 -42.65(15)
O2 S2 N4 C13 174.55(10)
O1 S2 N4 C13 45.43(11)
C15 S2 N4 C13 -69.89(11)
O2 S2 N4 C12 -48.83(11)
O1 S2 N4 C12 -177.96(9)
C15 S2 N4 C12 66.72(10)
C2 C3 C4 C5 65.17(15)
C3 C4 C5 C6 -50.98(15)
C2 C1 C6 C7 177.00(12)
S1 C1 C6 C7 0.67(14)
C2 C1 C6 C5 1.7(2)
S1 C1 C6 C5 -174.62(9)
C4 C5 C6 C1 18.64(17)
C4 C5 C6 C7 -155.86(12)
C1 C6 C7 C8 -2.52(15)
C5 C6 C7 C8 172.42(12)
C1 C6 C7 C10 -178.96(13)
C5 C6 C7 C10 -4.0(2)
C9 N1 C8 C7 1.2(2)
C9 N1 C8 S1 -175.72(11)
C10 C7 C8 N1 3.21(19)
C6 C7 C8 N1 -173.97(12)
C10 C7 C8 S1 -179.55(9)
C6 C7 C8 S1 3.27(14)
C1 S1 C8 N1 174.91(12)
C1 S1 C8 C7 -2.45(10)
C8 N1 C9 N2 -3.6(2)
C10 N2 C9 N1 1.0(2)
C9 N2 C10 N3 -177.08(12)
C9 N2 C10 C7 4.16(19)
C14 N3 C10 N2 -12.53(17)
C11 N3 C10 N2 117.90(13)
C14 N3 C10 C7 166.22(12)
C11 N3 C10 C7 -63.35(16)
C8 C7 C10 N2 -5.93(18)
C6 C7 C10 N2 170.45(13)
C8 C7 C10 N3 175.37(11)
C6 C7 C10 N3 -8.3(2)
C10 N3 C11 C12 167.13(11)
C14 N3 C11 C12 -60.00(14)
C13 N4 C12 C11 -59.14(13)
S2 N4 C12 C11 161.84(9)
N3 C11 C12 N4 57.82(13)
C12 N4 C13 C14 60.43(14)
S2 N4 C13 C14 -160.79(9)
C10 N3 C14 C13 -167.23(11)
C11 N3 C14 C13 60.21(14)
N4 C13 C14 N3 -59.62(14)
O2 S2 C15 C20 -158.52(11)
O1 S2 C15 C20 -27.47(13)
N4 S2 C15 C20 86.89(12)
O2 S2 C15 C16 23.08(13)
O1 S2 C15 C16 154.13(11)
N4 S2 C15 C16 -91.51(12)
C20 C15 C16 C17 0.9(2)
S2 C15 C16 C17 179.24(11)
C15 C16 C17 C18 0.3(2)
C16 C17 C18 C19 -1.1(2)
C17 C18 C19 C20 0.9(2)
C18 C19 C20 C15 0.2(2)
C16 C15 C20 C19 -1.1(2)
S2 C15 C20 C19 -179.50(11)
